data_7206531
loop_
_publ_author_name
'Xie, Lin-Hua'
'Wang, Yu'
'Liu, Xiao-Min'
'Lin, Jian-Bin'
'Zhang, Jie-Peng'
'Chen, Xiao-Ming'

_publ_section_title
;
 Crystallographic studies into the role of exposed rare earth metal ion
 for guest sorption
;
_journal_issue 19
_journal_name_full CrystEngComm
_journal_page_first 5849
_journal_paper_doi 10.1039/c1ce05468f
_journal_volume 13
_journal_year 2011
_chemical_formula_sum 'C9 H3 Gd O6'
_chemical_formula_weight 364.36
_chemical_name_systematic
;
?
;
_space_group_IT_number 91
_symmetry_cell_setting tetragonal
_symmetry_space_group_name_Hall 'P 4w 2c'
_symmetry_space_group_name_H-M 'P 41 2 2'
_atom_sites_solution_hydrogens geom
_atom_sites_solution_primary direct
_atom_sites_solution_secondary difmap
_audit_creation_method SHELXL-97
_cell_angle_alpha 90.00
_cell_angle_beta 90.00
_cell_angle_gamma 90.00
_cell_formula_units_Z 4
_cell_length_a 10.3635(7)
_cell_length_b 10.3635(7)
_cell_length_c 13.8321(18)
_cell_measurement_temperature 473(2)
_cell_volume 1485.6(2)
_computing_cell_refinement 'Bruker SMART'
_computing_data_collection 'Bruker SMART'
_computing_data_reduction 'Bruker SAINT'
_computing_molecular_graphics 'Bruker SHELXTL'
_computing_publication_material 'Bruker SHELXTL'
_computing_structure_refinement 'SHELXL-97 (Sheldrick, 1997)'
_computing_structure_solution 'SHELXS-97 (Sheldrick, 1990)'
_diffrn_ambient_temperature 473(2)
_diffrn_measured_fraction_theta_full 0.999
_diffrn_measured_fraction_theta_max 0.999
_diffrn_measurement_device_type 'CCD area detector'
_diffrn_measurement_method 'phi and omega scans'
_diffrn_radiation_monochromator graphite
_diffrn_radiation_source 'fine-focus sealed tube'
_diffrn_radiation_type MoK\a
_diffrn_radiation_wavelength 0.71073
_diffrn_reflns_av_R_equivalents 0.0478
_diffrn_reflns_av_sigmaI/netI 0.0469
_diffrn_reflns_limit_h_max 11
_diffrn_reflns_limit_h_min -12
_diffrn_reflns_limit_k_max 12
_diffrn_reflns_limit_k_min -11
_diffrn_reflns_limit_l_max 17
_diffrn_reflns_limit_l_min -9
_diffrn_reflns_number 5810
_diffrn_reflns_theta_full 26.39
_diffrn_reflns_theta_max 26.39
_diffrn_reflns_theta_min 1.97
_exptl_absorpt_coefficient_mu 4.470
_exptl_absorpt_correction_T_max 0.6161
_exptl_absorpt_correction_T_min 0.5171
_exptl_absorpt_correction_type none
_exptl_crystal_colour colorless
_exptl_crystal_density_diffrn 1.629
_exptl_crystal_density_method 'not measured'
_exptl_crystal_description rod-shaped
_exptl_crystal_F_000 676
_exptl_crystal_size_max 0.17
_exptl_crystal_size_mid 0.13
_exptl_crystal_size_min 0.12
_refine_diff_density_max 1.266
_refine_diff_density_min -0.463
_refine_diff_density_rms 0.126
_refine_ls_abs_structure_details 'Flack H D (1983), Acta Cryst. A39, 876-881'
_refine_ls_abs_structure_Flack 0.01(5)
_refine_ls_extinction_method none
_refine_ls_goodness_of_fit_ref 1.054
_refine_ls_hydrogen_treatment constr
_refine_ls_matrix_type full
_refine_ls_number_parameters 75
_refine_ls_number_reflns 1530
_refine_ls_number_restraints 0
_refine_ls_restrained_S_all 1.054
_refine_ls_R_factor_all 0.0479
_refine_ls_R_factor_gt 0.0334
_refine_ls_shift/su_max 0.001
_refine_ls_shift/su_mean 0.000
_refine_ls_structure_factor_coef Fsqd
_refine_ls_weighting_details 'calc w=1/[\s^2^(Fo^2^)+(0.0361P)^2^+0.0000P] where P=(Fo^2^+2Fc^2^)/3'
_refine_ls_weighting_scheme calc
_refine_ls_wR_factor_gt 0.0691
_refine_ls_wR_factor_ref 0.0749
_reflns_number_gt 1253
_reflns_number_total 1530
_reflns_threshold_expression >2sigma(I)
_cod_data_source_file c1ce05468f.txt
_cod_data_source_block 1@P4122
_cod_depositor_comments
;
The following automatic conversions were performed:

'_symmetry_cell_setting' value 'Tetragonal' changed to 'tetragonal'
according to /home/saulius/struct/CIF-dictionaries/cif_core.dic
dictionary named 'cif_core.dic' version 2.4.1 from 2010-06-29.

Automatic conversion script
Id: cif_fix_values 1715 2011-07-08 13:25:40Z adriana 
;
_cod_original_sg_symbol_H-M P4(1)22
_cod_database_code 7206531

loop_
_symmetry_equiv_pos_as_xyz
'x, y, z'
'-x, -y, z+1/2'
'-y, x, z+1/4'
'y, -x, z+3/4'
'-x, y, -z'
'x, -y, -z+1/2'
'y, x, -z+3/4'
'-y, -x, -z+1/4'

loop_
_atom_site_label
_atom_site_type_symbol
_atom_site_fract_x
_atom_site_fract_y
_atom_site_fract_z
_atom_site_U_iso_or_equiv
_atom_site_adp_type
_atom_site_occupancy
_atom_site_symmetry_multiplicity
_atom_site_calc_flag
_atom_site_refinement_flags
Gd1 Gd 0.87740(3) 0.12260(3) 0.1250 0.02561(14) Uani 1 2 d S
O1 O 0.9176(6) 0.3161(5) 0.0524(4) 0.0557(17) Uani 1 1 d .
O2 O 0.9176(8) 0.7302(6) 0.2494(4) 0.080(3) Uani 1 1 d .
O3 O 0.9130(6) 0.9082(5) 0.1681(4) 0.0528(15) Uani 1 1 d .
C1 C 1.0000 0.3733(11) 0.0000 0.045(3) Uani 1 2 d S
C2 C 0.9281(8) 0.7903(7) 0.1710(6) 0.041(2) Uani 1 1 d .
C3 C 1.0000 0.5131(11) 0.0000 0.046(3) Uani 1 2 d S
C4 C 0.9625(9) 0.5833(7) 0.0818(5) 0.048(2) Uani 1 1 d .
H4 H 0.9356 0.5393 0.1369 0.058 Uiso 1 1 calc R
C5 C 0.9645(9) 0.7162(7) 0.0825(5) 0.042(2) Uani 1 1 d .
C6 C 1.0000 0.7804(10) 0.0000 0.043(3) Uani 1 2 d S
H6 H 1.0000 0.8702 0.0000 0.052 Uiso 1 2 calc SR

loop_
_atom_site_aniso_label
_atom_site_aniso_U_11
_atom_site_aniso_U_22
_atom_site_aniso_U_33
_atom_site_aniso_U_23
_atom_site_aniso_U_13
_atom_site_aniso_U_12
Gd1 0.02823(17) 0.02823(17) 0.02036(19) 0.00018(15) 0.00018(15) -0.0033(2)
O1 0.102(5) 0.028(3) 0.037(3) 0.004(2) 0.020(3) 0.001(3)
O2 0.165(8) 0.053(4) 0.021(3) -0.004(3) 0.014(4) 0.035(5)
O3 0.074(4) 0.021(3) 0.063(4) -0.013(2) 0.024(3) 0.001(2)
C1 0.093(9) 0.026(5) 0.016(4) 0.000 0.007(5) 0.000
C2 0.051(5) 0.032(5) 0.040(4) -0.005(4) 0.007(4) 0.001(4)
C3 0.087(10) 0.026(6) 0.025(6) 0.000 0.009(6) 0.000
C4 0.096(7) 0.032(4) 0.016(3) -0.003(3) 0.018(4) -0.006(4)
C5 0.068(6) 0.032(5) 0.025(4) 0.000(3) 0.013(4) 0.005(4)
C6 0.070(9) 0.021(6) 0.039(6) 0.000 0.008(6) 0.000

loop_
_atom_type_symbol
_atom_type_description
_atom_type_scat_dispersion_real
_atom_type_scat_dispersion_imag
_atom_type_scat_source
C C 0.0033 0.0016 'International Tables Vol C Tables 4.2.6.8 and 6.1.1.4'
H H 0.0000 0.0000 'International Tables Vol C Tables 4.2.6.8 and 6.1.1.4'
O O 0.0106 0.0060 'International Tables Vol C Tables 4.2.6.8 and 6.1.1.4'
Gd Gd -0.1653 3.9035 'International Tables Vol C Tables 4.2.6.8 and 6.1.1.4'

loop_
_geom_angle_atom_site_label_1
_geom_angle_atom_site_label_2
_geom_angle_atom_site_label_3
_geom_angle
_geom_angle_site_symmetry_1
_geom_angle_site_symmetry_3
O1 Gd1 O1 121.0(3) . 8_665
O1 Gd1 O3 81.5(2) . 8_765
O1 Gd1 O3 157.2(2) 8_665 8_765
O1 Gd1 O3 157.2(2) . 1_545
O1 Gd1 O3 81.5(2) 8_665 1_545
O3 Gd1 O3 76.3(3) 8_765 1_545
O1 Gd1 O2 87.1(2) . 4_564
O1 Gd1 O2 73.9(2) 8_665 4_564
O3 Gd1 O2 113.7(2) 8_765 4_564
O3 Gd1 O2 97.1(3) 1_545 4_564
O1 Gd1 O2 73.9(2) . 6_565
O1 Gd1 O2 87.1(2) 8_665 6_565
O3 Gd1 O2 97.1(3) 8_765 6_565
O3 Gd1 O2 113.7(2) 1_545 6_565
O2 Gd1 O2 141.0(4) 4_564 6_565
O1 Gd1 O3 69.97(18) . 4_564
O1 Gd1 O3 120.50(17) 8_665 4_564
O3 Gd1 O3 67.86(19) 8_765 4_564
O3 Gd1 O3 96.51(16) 1_545 4_564
O2 Gd1 O3 47.14(17) 4_564 4_564
O2 Gd1 O3 142.38(19) 6_565 4_564
O1 Gd1 O3 120.50(17) . 6_565
O1 Gd1 O3 69.97(18) 8_665 6_565
O3 Gd1 O3 96.51(16) 8_765 6_565
O3 Gd1 O3 67.86(19) 1_545 6_565
O2 Gd1 O3 142.38(19) 4_564 6_565
O2 Gd1 O3 47.14(17) 6_565 6_565
O3 Gd1 O3 160.7(2) 4_564 6_565
O1 Gd1 C2 96.7(2) . 6_565
O1 Gd1 C2 78.2(2) 8_665 6_565
O3 Gd1 C2 96.9(2) 8_765 6_565
O3 Gd1 C2 91.1(2) 1_545 6_565
O2 Gd1 C2 149.3(2) 4_564 6_565
O2 Gd1 C2 23.2(2) 6_565 6_565
O3 Gd1 C2 160.6(2) 4_564 6_565
O3 Gd1 C2 23.97(17) 6_565 6_565
O1 Gd1 C2 78.2(2) . 4_564
O1 Gd1 C2 96.7(2) 8_665 4_564
O3 Gd1 C2 91.1(2) 8_765 4_564
O3 Gd1 C2 96.9(2) 1_545 4_564
O2 Gd1 C2 23.2(2) 4_564 4_564
O2 Gd1 C2 149.3(2) 6_565 4_564
O3 Gd1 C2 23.97(17) 4_564 4_564
O3 Gd1 C2 160.6(2) 6_565 4_564
C2 Gd1 C2 169.8(3) 6_565 4_564
C1 O1 Gd1 141.8(6) . .
C2 O2 Gd1 109.4(5) . 3_655
C2 O3 Gd1 166.9(6) . 1_565
C2 O3 Gd1 82.8(5) . 3_655
Gd1 O3 Gd1 109.67(18) 1_565 3_655
O1 C1 O1 124.2(11) . 5_755
O1 C1 C3 117.9(5) . .
O1 C1 C3 117.9(5) 5_755 .
O3 C2 O2 120.6(7) . .
O3 C2 C5 121.0(7) . .
O2 C2 C5 118.3(7) . .
O3 C2 Gd1 73.2(4) . 3_655
O2 C2 Gd1 47.4(4) . 3_655
C5 C2 Gd1 165.2(5) . 3_655
C4 C3 C4 117.4(10) 5_755 .
C4 C3 C1 121.3(5) 5_755 .
C4 C3 C1 121.3(5) . .
C5 C4 C3 121.4(7) . .
C6 C5 C4 119.0(8) . .
C6 C5 C2 120.0(7) . .
C4 C5 C2 121.0(6) . .
C5 C6 C5 121.9(10) 5_755 .

loop_
_geom_bond_atom_site_label_1
_geom_bond_atom_site_label_2
_geom_bond_distance
_geom_bond_site_symmetry_2
Gd1 O1 2.281(5) .
Gd1 O1 2.281(5) 8_665
Gd1 O3 2.330(5) 8_765
Gd1 O3 2.330(5) 1_545
Gd1 O2 2.349(5) 4_564
Gd1 O2 2.349(5) 6_565
Gd1 O3 2.904(6) 4_564
Gd1 O3 2.904(6) 6_565
Gd1 C2 3.009(8) 6_565
Gd1 C2 3.009(8) 4_564
O1 C1 1.267(7) .
O2 C2 1.256(9) .
O2 Gd1 2.349(5) 3_655
O3 C2 1.232(9) .
O3 Gd1 2.330(5) 1_565
O3 Gd1 2.904(6) 3_655
C1 O1 1.267(7) 5_755
C1 C3 1.449(16) .
C2 C5 1.493(10) .
C2 Gd1 3.009(8) 3_655
C3 C4 1.401(9) 5_755
C3 C4 1.401(9) .
C4 C5 1.377(11) .
C5 C6 1.371(9) .
C6 C5 1.371(9) 5_755
